data_2100627
loop_
_publ_author_name
'Oh, I.H.'
'Merz, M.'
'Mattauch, S.'
'Heger, G.'

_publ_section_title
;
Structural phase transition and hydrogen ordering of
TlH~2~PO~4~ at low temperature
;
_journal_coeditor_code LC5039
_journal_issue 4
_journal_name_full 'Acta Crystallographica, Section B'
_journal_page_first 719
_journal_page_last 728
_journal_paper_doi 10.1107/S0108768106018222
_journal_volume 62
_journal_year 2006
_chemical_formula_sum 'H8 O16 P4 Tl4'
_chemical_formula_weight 1206.4
_space_group_crystal_system triclinic
_space_group_IT_number 2
_space_group_name_Hall '-P 1 (1/2*x+1/2*y,1/2*x-1/2*y,-z)'
_space_group_name_H-M_alt 'C -1'
_atom_type_scat_source International_Tables_Vol_C
_audit_creation_method enCIFer
_cell_angle_alpha 90.09(5)
_cell_angle_beta 92.21(3)
_cell_angle_gamma 90.49(3)
_cell_formula_units_Z 16
_cell_length_a 28.483(12)
_cell_length_b 9.016(5)
_cell_length_c 6.502(3)
_cell_measurement_reflns_used 12
_cell_measurement_temperature 210
_cell_measurement_theta_max 22.5
_cell_measurement_theta_min 17.5
_cell_volume 1668.4(14)
_computing_cell_refinement pron
_computing_data_collection pron
_computing_data_reduction pron
_computing_molecular_graphics 'drawxtal(Finger and Kroeker, 2004)'
_computing_structure_refinement 'SHELXL-97 (Sheldrick, 1997)'
_diffrn_ambient_temperature 210
_diffrn_measured_fraction_theta_max 0.7025
_diffrn_measurement_device_type 'four circle diffractometer'
_diffrn_measurement_method \w
_diffrn_radiation_monochromator 'Cu (220)'
_diffrn_radiation_probe neutron
_diffrn_radiation_type neutron
_diffrn_radiation_wavelength 0.8724
_diffrn_reflns_av_R_equivalents 0.0621
_diffrn_reflns_limit_h_max 38
_diffrn_reflns_limit_h_min -40
_diffrn_reflns_limit_k_max 8
_diffrn_reflns_limit_k_min -12
_diffrn_reflns_limit_l_max 9
_diffrn_reflns_limit_l_min -8
_diffrn_reflns_number 3170
_diffrn_reflns_theta_max 37.80
_diffrn_reflns_theta_min 3.51
_diffrn_standards_decay_% 2.5
_diffrn_standards_interval_time 540
_diffrn_standards_number 2
_exptl_absorpt_coefficient_mu 0.04
_exptl_absorpt_correction_type none
_exptl_crystal_colour colourless
_exptl_crystal_density_diffrn 4.820
_exptl_crystal_density_meas ?
_exptl_crystal_description platelet
_exptl_crystal_F_000 474.3
_exptl_crystal_size_max 5
_exptl_crystal_size_mid 3
_exptl_crystal_size_min 3
_refine_diff_density_max 3.03
_refine_diff_density_min -2.28
_refine_ls_extinction_coef 0.00300(15)
_refine_ls_extinction_method SHELXL
_refine_ls_goodness_of_fit_ref 1.933
_refine_ls_hydrogen_treatment refall
_refine_ls_matrix_type full
_refine_ls_number_parameters 131
_refine_ls_number_reflns 2982
_refine_ls_R_factor_gt 0.0458
_refine_ls_shift/su_max 0
_refine_ls_shift/su_mean 0
_refine_ls_structure_factor_coef Fsqd
_refine_ls_weighting_details w=1/\s^2^(Fo^2^)
_refine_ls_weighting_scheme calc
_refine_ls_wR_factor_ref 0.0544
_reflns_number_gt 1428
_reflns_number_total 2982
_reflns_threshold_expression >2sigma(I)
_cod_data_source_file lc5039.cif
_cod_depositor_comments
;
The following automatic conversions were performed:

'_diffrn_ambient_temperature' value '210K ' was changed to '210' -
the value should be numeric and without a unit designator.

Automatic conversion script
Id: cif_fix_values 1646 2011-03-28 12:23:43Z adriana 
;
_cod_original_formula_sum ' H8 O16 P4 Tl4'
_cod_database_code 2100627

loop_
_symmetry_equiv_pos_as_xyz
'x, y, z'
'-x, -y, -z'
'x+1/2, y+1/2, z'
'-x+1/2, -y+1/2, -z'

loop_
_atom_site_type_symbol
_atom_site_label
_atom_site_fract_x
_atom_site_fract_y
_atom_site_fract_z
_atom_site_U_iso_or_equiv
_atom_site_adp_type
_atom_site_occupancy
Tl Tl1 0.0644(3) 0.4990(10) 0.2650(10) 0.027(2) Uiso 1
Tl Tl2 0.1883(2) 0.2490(10) 0.7270(10) 0.029(2) Uiso 1
Tl Tl3 0.0639(3) 0.9950(10) 0.2530(10) 0.027(2) Uiso 1
Tl Tl4 0.1838(2) 0.7440(10) 0.749(2) 0.029(2) Uiso 1
P P1 0.0620(4) 0.261(2) 0.762(2) 0.016(2) Uiso 1
P P2 0.1881(4) 0.013(2) 0.231(2) 0.020(3) Uiso 1
P P3 0.0625(3) 0.761(2) 0.756(2) 0.013(2) Uiso 1
P P4 0.1876(4) 0.512(2) 0.231(2) 0.015(2) Uiso 1
O O1 0.0410(3) 0.2160(10) 0.9730(10) 0.019(2) Uiso 1
O O2 0.2148(4) 0.438(2) 0.064(2) 0.025(2) Uiso 1
O O3 0.0348(3) 0.686(2) 0.934(2) 0.020(2) Uiso 1
O O4 0.2092(3) 0.961(2) 0.032(2) 0.018(2) Uiso 1
O O5 0.0290(4) 0.323(2) 0.594(2) 0.022(2) Uiso 1
O O6 0.2263(4) 0.085(2) 0.374(2) 0.021(2) Uiso 1
O O7 0.0266(4) 0.828(2) 0.603(2) 0.023(3) Uiso 1
O O8 0.2266(4) 0.589(2) 0.375(2) 0.017(2) Uiso 1
O O9 0.0999(3) 0.388(2) 0.812(2) 0.021(2) Uiso 1
O O10 0.1509(4) 0.138(2) 0.181(2) 0.014(2) Uiso 1
O O11 0.0936(4) 0.886(2) 0.845(2) 0.024(2) Uiso 1
O O12 0.1571(3) 0.6360(10) 0.1540(10) 0.014(2) Uiso 1
O O13 0.0890(4) 0.138(2) 0.658(2) 0.014(2) Uiso 1
O O14 0.1591(4) 0.389(2) 0.332(2) 0.022(3) Uiso 1
O O15 0.0878(4) 0.640(2) 0.657(2) 0.019(2) Uiso 1
O O16 0.1559(3) 0.888(2) 0.317(2) 0.025(2) Uiso 1
H H1 0.9920(6) 0.267(3) 0.018(3) 0.048(4) Uiso 1
H H2 0.2509(9) 1.001(4) -0.010(3) 0.010(3) Uiso 1
H H3 0.9992(6) 0.254(3) 0.516(3) 0.023(2) Uiso 1
H H4 0.2567(5) -0.018(2) 0.538(2) 0.037(4) Uiso 1
H H5 0.1585(6) 0.775(2) 0.258(2) 0.030(4) Uiso 1
H H6 0.4065(7) 0.507(3) 0.223(3) 0.038(5) Uiso 1
H H7 0.3413(8) 0.243(4) 0.755(3) 0.038(4) Uiso 1
H H8 0.4066(6) 0.012(3) 0.243(3) 0.029(4) Uiso 1

loop_
_atom_type_symbol
H
Tl
P
O

loop_
_geom_angle_atom_site_label_1
_geom_angle_atom_site_label_2
_geom_angle_atom_site_label_3
_geom_angle_site_symmetry_1
_geom_angle_site_symmetry_3
_geom_angle
O1 P1 O9 . . 105.7(9)
O1 P1 O5 . . 118.3(9)
O1 P1 O13 . . 114.7(9)
O5 P1 O9 . . 106.5(9)
O5 P1 O13 . . 105.1(9)
O4 P2 O6 11 . 104.4(9)
O4 P2 O10 11 . 111.70(10)
O4 P2 O16 11 11 106.60(10)
O3 P3 O7 . . 107.8(9)
O3 P3 O11 . . 109.4(9)
O3 P3 O15 . . 106.0(9)
O7 P3 O11 . . 107.9(9)
O7 P3 O15 . . 109.9(9)
O11 P3 O15 . . 115.2(9)
O2 P4 O8 . . 104.5(9)
O2 P4 O12 . . 113.8(9)
O2 P4 O14 . . 106.3(9)
O8 P4 O12 . . 105.9(9)
O8 P4 O14 . . 115.2(9)
O12 P4 O14 . . 111.8(9)

loop_
_geom_bond_atom_site_label_1
_geom_bond_atom_site_label_2
_geom_bond_site_symmetry_1
_geom_bond_site_symmetry_2
_geom_bond_distance
P1 O1 . . 1.57(2)
P1 O5 . . 1.53(2)
P1 O9 . . 1.59(2)
P1 O13 . . 1.52(2)
P2 O4 . 11 1.53(2)
P2 O6 . . 1.54(2)
P2 O10 . . 1.58(2)
P2 O16 . 11 1.57(2)
P3 O3 . . 1.58(2)
P3 O7 . . 1.53(2)
P3 O11 . . 1.53(2)
P3 O15 . . 1.47(2)
P4 O2 . . 1.52(2)
P4 O8 . . 1.58(2)
P4 O12 . . 1.50(2)
P4 O14 . . 1.53(2)
Tl1 O3 . 9 2.850(10)
Tl1 O5 . . 2.870(10)
Tl1 O14 . . 2.90(2)
Tl1 O15 . . 2.90(2)
Tl1 O12 . . 3.020(10)
Tl1 O1 . 9 3.23(2)
Tl2 O2 9 . 2.85(2)
Tl2 O9 . . 2.900(10)
Tl2 O6 . 7 2.94(2)
Tl2 O14 . . 2.96(2)
Tl2 O6 . . 2.97(2)
Tl2 O13 . . 3.010(10)
Tl3 O1 . 10 2.76(3)
Tl3 O16 . . 2.820(10)
Tl3 O10 . 17 2.840(10)
Tl3 O7 . . 2.96(2)
Tl3 O11 . 9 2.99(2)
Tl3 O13 . 17 2.99(2)
Tl3 O7 . 14 3.21(2)
Tl4 O4 9 . 2.75(2)
Tl4 O15 . . 2.930(10)
Tl4 O12 9 . 2.940(10)
Tl4 O11 . . 2.97(2)
Tl4 O8 . 8 3.090(10)
Tl4 O8 . . 3.100(10)
Tl4 O16 . . 3.170(10)

loop_
_geom_hbond_atom_site_label_D
_geom_hbond_atom_site_label_H
_geom_hbond_atom_site_label_A
_geom_hbond_site_symmetry_D
_geom_hbond_site_symmetry_A
_geom_hbond_distance_DH
_geom_hbond_distance_HA
_geom_hbond_distance_DA
_geom_hbond_angle_DHA
O3 H1 O1 5 15 0.94(2) 1.51(2) 2.44(3) 167.5(2)
O2 H2 O4 6 . 1.18(3) 1.28(3) 2.450(10) 167.4(9)
O5 H3 O7 5 5 1.12(2) 1.30(3) 2.410(10) 169.3(9)
O8 H4 O6 7 . 0.97(2) 1.64(2) 2.606(9) 173.1(9)
O16 H5 O12 . . 1.09(3) 1.42(3) 2.50(2) 170.9(9)
O11 H6 O13 8 7 1.06(3) 1.52(3) 2.58(2) 172.6(3)
O10 H7 O14 7 7 1.17(3) 1.32(2) 2.48(2) 168.8(6)
O9 H8 O15 8 8 0.99(3) 1.53(3) 2.51(2) 173.9(2)

loop_
_cod_changelog_entry_id
_cod_changelog_entry_author
_cod_changelog_entry_date
_cod_changelog_entry_text
1 'Vaitkus, Antanas' 2023-12-15T18:00:00+02:00
;
 Changed the y coordinate of atom site 'O6' from '374(2)' to '0.374(2)' after
 consulting the original publication.
;
